data_2005163
loop_
_publ_author_name
'Pedregosa, J. C.'
'Borr\'as, J.'
'Fustero, S.'
'Garc\'ia-Granda, S.'
'D\'iaz, M. R.'

_publ_section_title
;
 A New Precursor of 1,3,4-Thiadiazolesulfonamides:
 5-<i>tert</i>-Butyloxycarbonylamino-1,3,4-thiadiazole-2-sulfonyl
 Chloride
;
_journal_issue 7
_journal_name_full 'Acta Crystallographica Section C'
_journal_page_first 1849
_journal_page_last 1851
_journal_paper_doi 10.1107/S0108270196000017
_journal_volume 52
_journal_year 1996
_chemical_formula_sum 'C7 H10 Cl N3 O4 S2'
_chemical_formula_weight 299.75
_space_group_IT_number 14
_symmetry_cell_setting monoclinic
_symmetry_space_group_name_Hall '-P 2ybc'
_symmetry_space_group_name_H-M 'P 1 21/c 1'
_atom_type_scat_source IntTabIV
_cell_angle_alpha 90
_cell_angle_beta 100.68(4)
_cell_angle_gamma 90
_cell_formula_units_Z 4
_cell_length_a 9.743(6)
_cell_length_b 19.027(4)
_cell_length_c 6.973(3)
_cell_measurement_reflns_used 25
_cell_measurement_temperature 293
_cell_measurement_theta_max 18
_cell_measurement_theta_min 15
_cell_volume 1270.3(10)
_computing_cell_refinement
;
DIRDIF (Beurskens et al, 1992)
;
_computing_data_collection '  CAD-4 software (Enraf-Nonius, 1977)'
_computing_data_reduction
;
DATAR (local program)
;
_computing_molecular_graphics
;
EUCLID  (Spek, 1982)
;
_computing_structure_refinement
;
SHELX76 (Sheldrick, 1976)
;
_computing_structure_solution
;
SHELXS86 (Sheldrick, 1985)
;
_diffrn_measurement_device 'Enraf-Nonius CAD-4'
_diffrn_measurement_method '\w/2\q scans'
_diffrn_radiation_type MoK\a
_diffrn_radiation_wavelength 0.71073
_diffrn_reflns_av_R_equivalents 0.027
_diffrn_reflns_limit_h_max 11
_diffrn_reflns_limit_h_min 0
_diffrn_reflns_limit_k_max 22
_diffrn_reflns_limit_k_min 0
_diffrn_reflns_limit_l_max 8
_diffrn_reflns_limit_l_min -8
_diffrn_reflns_number 4290
_diffrn_reflns_theta_max 25
_diffrn_standards_decay_% 3.00
_diffrn_standards_interval_count 200
_diffrn_standards_interval_time 60
_diffrn_standards_number 3
_exptl_absorpt_coefficient_mu 0.62
_exptl_absorpt_correction_T_max 1.00
_exptl_absorpt_correction_T_min 0.65
_exptl_absorpt_correction_type 'empirical DIFABS (Walker & Stuart, 1983)'
_exptl_crystal_colour colorless
_exptl_crystal_density_diffrn 1.57
_exptl_crystal_description prismatic
_exptl_crystal_size_max 0.23
_exptl_crystal_size_mid 0.23
_exptl_crystal_size_min 0.16
_refine_diff_density_max 0.24
_refine_diff_density_min -0.26
_refine_ls_extinction_method none
_refine_ls_goodness_of_fit_obs 2.027
_refine_ls_hydrogen_treatment refU
_refine_ls_number_parameters 194
_refine_ls_number_reflns 1343
_refine_ls_R_factor_obs 0.036
_refine_ls_shift/esd_max 0.001
_refine_ls_structure_factor_coef F
_refine_ls_weighting_details 'w = 1/[\s^2^(F~o~)+0.0002F~o~^2^]'
_refine_ls_weighting_scheme calc
_refine_ls_wR_factor_obs 0.036
_reflns_number_observed 541
_reflns_number_total 1611
_reflns_observed_criterion I>3\s(I)
_cod_data_source_file pa1190.cif
_cod_data_source_block pa1190a
_cod_depositor_comments
;
The following automatic conversions were performed:

'_refine_ls_weighting_scheme' value ' 1/[\s^2^(F~o~)+0.0002F~o~^2^]'
was changed to 'calc'. New tag '_refine_ls_weighting_details' was
created. The value of the new tag was set to 'w =
1/[\s^2^(F~o~)+0.0002F~o~^2^]'.

Automatic conversion script
Id: cif_fix_values 3143 2015-03-26 13:38:13Z robertas 
;
_cod_original_cell_volume 1270.0(10)
_cod_original_sg_symbol_H-M 'P 21/c'
_cod_database_code 2005163

loop_
_symmetry_equiv_pos_as_xyz
x,y,z
x,1/2-y,1/2+z
-x,-y,-z
-x,1/2+y,1/2-z

loop_
_atom_site_label
_atom_site_fract_x
_atom_site_fract_y
_atom_site_fract_z
_atom_site_U_iso_or_equiv
S(1) 0.8826(1) 0.14152(5) 0.1190(1) 0.0429(3)
S(2) 1.0840(1) 0.15032(6) -0.16181 0.0445(3)
O(1) 0.6842(3) 0.1496(1) 0.3285(4) 0.053(1)
O(2) 0.6708(3) 0.0810(1) 0.5919(3) 0.0398(9)
O(3) 0.9697(3) 0.1890(2) -0.2664(4) 0.070(1)
O(4) 1.1548(3) 0.1009(2) -0.2574(4) 0.062(1)
N(1) 1.0358(3) 0.0412(2) 0.2875(4) 0.040(1)
N(2) 1.0986(3) 0.0622(2) 0.1371(4) 0.042(1)
N(3) 0.8414(3) 0.0638(2) 0.4293(5) 0.038(1)
C(1) 0.9216(4) 0.0773(2) 0.2945(5) 0.034(1)
C(2) 1.0288(4) 0.1129(2) 0.0406(5) 0.037(1)
C(3) 0.7247(4) 0.1033(2) 0.4428(5) 0.037(1)
C(4) 0.5429(4) 0.1149(2) 0.6397(6) 0.041(1)
C(5) 0.5749(6) 0.1914(2) 0.6930(8) 0.053(2)
C(6) 0.4216(5) 0.1068(3) 0.4695(7) 0.053(2)
C(7) 0.5198(6) 0.0733(3) 0.8155(8) 0.057(2)
Cl(1) 1.2277(2) 0.21948(7) -0.0343(2) 0.0834(6)
H(3) 0.864(4) 0.038(2) 0.500(5) 0.03(1)
H(51) 0.493(5) 0.210(3) 0.740(7) 0.09(2)
H(52) 0.596(5) 0.216(2) 0.588(7) 0.07(1)
H(53) 0.661(5) 0.198(2) 0.797(6) 0.06(1)
H(61) 0.343(4) 0.125(2) 0.504(5) 0.04(1)
H(62) 0.444(4) 0.133(2) 0.363(6) 0.06(1)
H(63) 0.417(5) 0.059(3) 0.431(7) 0.09(2)
H(71) 0.435(7) 0.087(3) 0.857(9) 0.14(2)
H(72) 0.599(5) 0.074(2) 0.911(6) 0.06(2)
H(73) 0.507(5) 0.028(3) 0.777(6) 0.06(2)

loop_
_geom_angle_atom_site_label_1
_geom_angle_atom_site_label_2
_geom_angle_atom_site_label_3
_geom_angle
_geom_angle_publ_flag
C(2) S(1) C(1) 85.1(2) yes
C(2) S(2) O(3) 107.2(2) yes
Cl(1) S(2) O(3) 107.7(2) yes
Cl(1) S(2) C(2) 101.70(10) yes
C(1) N(1) N(2) 112.2(3) yes
C(3) N(3) C(1) 122.2(3) yes
N(3) C(1) S(1) 123.3(3) yes
S(2) C(2) S(1) 121.8(2) yes
N(2) C(2) S(2) 120.8(3) yes
N(3) C(3) O(1) 121.7(3) yes
C(5) C(4) O(2) 109.1(3) yes
C(6) C(4) C(5) 112.5(4) yes
C(7) C(4) C(5) 111.0(4) yes
O(4) S(2) O(3) 120.7(2) yes
C(2) S(2) O(4) 111.1(2) yes
Cl(1) S(2) O(4) 106.60(10) yes
C(4) O(2) C(3) 120.4(3) yes
C(2) N(2) N(1) 110.5(3) yes
N(1) C(1) S(1) 114.9(3) yes
N(3) C(1) N(1) 121.8(3) yes
N(2) C(2) S(1) 117.4(3) yes
O(2) C(3) O(1) 128.9(3) yes
N(3) C(3) O(2) 109.3(3) yes
C(6) C(4) O(2) 110.0(3) yes
C(7) C(4) O(2) 102.1(3) yes
C(7) C(4) C(6) 111.6(4) yes
C(1) N(3) H(3) 118.(3) no
H(51) C(5) C(4) 107.(3) no
H(52) C(5) H(51) 113.(4) no
H(53) C(5) H(51) 109.(4) no
H(61) C(6) C(4) 109.(2) no
H(62) C(6) H(61) 110.(4) no
H(63) C(6) H(61) 116.(4) no
H(71) C(7) C(4) 112.(4) no
H(72) C(7) H(71) 116.(5) no
H(73) C(7) H(71) 105.(5) no
C(3) N(3) H(3) 119.(3) no
H(52) C(5) C(4) 111.(3) no
H(53) C(5) C(4) 114.(2) no
H(53) C(5) H(52) 103.(4) no
H(62) C(6) C(4) 108.(3) no
H(63) C(6) C(4) 108.(3) no
H(63) C(6) H(62) 107.(4) no
H(72) C(7) C(4) 110.(3) no
H(73) C(7) C(4) 107.(3) no
H(73) C(7) H(72) 106.(4) no

loop_
_geom_bond_atom_site_label_1
_geom_bond_atom_site_label_2
_geom_bond_distance
_geom_bond_publ_flag
S(1) C(1) 1.721(3) yes
S(2) O(3) 1.418(3) yes
S(2) C(2) 1.752(4) yes
O(1) C(3) 1.204(4) yes
O(2) C(4) 1.495(4) yes
N(1) C(1) 1.317(4) yes
N(3) C(1) 1.354(4) yes
C(4) C(5) 1.519(6) yes
C(4) C(7) 1.512(6) yes
S(1) C(2) 1.707(4) yes
S(2) O(4) 1.405(3) yes
S(2) Cl(1) 2.006(2) yes
O(2) C(3) 1.319(4) yes
N(1) N(2) 1.368(4) yes
N(2) C(2) 1.294(4) yes
N(3) C(3) 1.381(5) yes
C(4) C(6) 1.520(6) yes
N(3) H(3) 0.70(4) no
C(5) H(53) 1.01(4) no
C(6) H(63) 0.95(5) no
C(7) H(73) 0.91(5) no
C(5) H(51) 0.99(5) no
C(6) H(61) 0.91(4) no
C(7) H(71) 0.96(7) no
C(5) H(52) 0.93(5) no
C(6) H(62) 0.94(4) no
C(7) H(72) 0.92(5) no
